data_2221395
loop_
_publ_author_name
'Liu, Hua-quan'
'Wang, De-Cai'
'Xu, Wei'
'Yang, Zheng'
'Gai, Tao'

_publ_section_title
;
 (4<i>S</i>,5<i>S</i>)-2-(2-Bromophenyl)-1,3-dioxolane-4,5-dicarboxamide
;
_journal_coeditor_code HK2643
_journal_issue 4
_journal_name_full 'Acta Crystallographica Section E'
_journal_page_first o841
_journal_paper_doi 10.1107/S1600536809010009
_journal_volume 65
_journal_year 2009
_chemical_formula_iupac 'C11 H11 Br N2 O4'
_chemical_formula_moiety 'C11 H11 Br N2 O4'
_chemical_formula_sum 'C11 H11 Br N2 O4'
_chemical_formula_weight 315.12
_chemical_name_systematic
;
(4<i>S</i>,5<i>S</i>)-2-(2-Bromophenyl)-1,3-dioxolane-4,5-dicarboxamide
;
_space_group_IT_number 4
_symmetry_cell_setting monoclinic
_symmetry_space_group_name_Hall 'P 2yb'
_symmetry_space_group_name_H-M 'P 1 21 1'
_atom_sites_solution_hydrogens geom
_atom_sites_solution_primary direct
_atom_sites_solution_secondary difmap
_audit_creation_method SHELXL-97
_cell_angle_alpha 90.00
_cell_angle_beta 111.14(3)
_cell_angle_gamma 90.00
_cell_formula_units_Z 4
_cell_length_a 9.4150(19)
_cell_length_b 14.458(3)
_cell_length_c 9.6170(19)
_cell_measurement_reflns_used 25
_cell_measurement_temperature 294(2)
_cell_measurement_theta_max 13
_cell_measurement_theta_min 10
_cell_volume 1221.0(5)
_computing_cell_refinement 'CAD-4 Software (Enraf--Nonius, 1989)'
_computing_data_collection 'CAD-4 Software (Enraf--Nonius, 1989)'
_computing_data_reduction 'XCAD4 (Harms & Wocadlo, 1995)'
_computing_molecular_graphics 'ORTEP-3 for Windows (Farrugia, 1997) and PLATON (Spek, 2009)'
_computing_publication_material 'SHELXTL (Sheldrick, 2008)'
_computing_structure_refinement 'SHELXL97 (Sheldrick, 2008)'
_computing_structure_solution 'SHELXS97 (Sheldrick, 2008)'
_diffrn_ambient_temperature 294(2)
_diffrn_measured_fraction_theta_full 0.997
_diffrn_measured_fraction_theta_max 0.997
_diffrn_measurement_device_type 'Enraf--Nonius CAD-4'
_diffrn_measurement_method \w/2\q
_diffrn_radiation_monochromator graphite
_diffrn_radiation_source 'fine-focus sealed tube'
_diffrn_radiation_type MoK\a
_diffrn_radiation_wavelength 0.71073
_diffrn_reflns_av_R_equivalents 0.0612
_diffrn_reflns_av_sigmaI/netI 0.0705
_diffrn_reflns_limit_h_max 11
_diffrn_reflns_limit_h_min 0
_diffrn_reflns_limit_k_max 17
_diffrn_reflns_limit_k_min -10
_diffrn_reflns_limit_l_max 11
_diffrn_reflns_limit_l_min -11
_diffrn_reflns_number 4504
_diffrn_reflns_theta_full 25.99
_diffrn_reflns_theta_max 25.99
_diffrn_reflns_theta_min 2.27
_diffrn_standards_decay_% 1
_diffrn_standards_interval_time 120
_diffrn_standards_number 3
_exptl_absorpt_coefficient_mu 3.375
_exptl_absorpt_correction_T_max 0.7289
_exptl_absorpt_correction_T_min 0.5517
_exptl_absorpt_correction_type psi-scan
_exptl_absorpt_process_details '(North <i>et al.</i>,  1968)'
_exptl_crystal_colour colorless
_exptl_crystal_density_diffrn 1.714
_exptl_crystal_density_method 'not measured'
_exptl_crystal_description block
_exptl_crystal_F_000 632
_exptl_crystal_size_max 0.20
_exptl_crystal_size_mid 0.10
_exptl_crystal_size_min 0.10
_refine_diff_density_max 0.537
_refine_diff_density_min -0.819
_refine_ls_abs_structure_details 'Flack (1983), 1758 Friedel pairs'
_refine_ls_abs_structure_Flack 0.00(2)
_refine_ls_extinction_method none
_refine_ls_goodness_of_fit_ref 1.000
_refine_ls_hydrogen_treatment constr
_refine_ls_matrix_type full
_refine_ls_number_parameters 325
_refine_ls_number_reflns 4256
_refine_ls_number_restraints 0
_refine_ls_restrained_S_all 0.997
_refine_ls_R_factor_all 0.1042
_refine_ls_R_factor_gt 0.0630
_refine_ls_shift/su_max 0.000
_refine_ls_shift/su_mean 0.000
_refine_ls_structure_factor_coef Fsqd
_refine_ls_weighting_details 'calc w=1/[\s^2^(Fo^2^)+(0.1P)^2^+1.54P] where P=(Fo^2^+2Fc^2^)/3'
_refine_ls_weighting_scheme calc
_refine_ls_wR_factor_gt 0.1558
_refine_ls_wR_factor_ref 0.1806
_reflns_number_gt 2669
_reflns_number_total 4256
_reflns_threshold_expression I>2\s(I)
_cod_data_source_file hk2643.cif
_cod_data_source_block I
_cod_original_sg_symbol_H-M 'P 21'
_cod_database_code 2221395
_cod_database_fobs_code 2221395

loop_
_symmetry_equiv_pos_as_xyz
'x, y, z'
'-x, y+1/2, -z'

loop_
_atom_site_type_symbol
_atom_site_label
_atom_site_fract_x
_atom_site_fract_y
_atom_site_fract_z
_atom_site_U_iso_or_equiv
_atom_site_adp_type
_atom_site_calc_flag
_atom_site_refinement_flags
_atom_site_occupancy
_atom_site_disorder_assembly
_atom_site_disorder_group
Br Br1 0.02596(15) 0.99788(7) 0.97303(14) 0.0608(5) Uani d . 1 . .
Br Br2 0.51991(15) 0.59675(7) 0.96846(14) 0.0584(4) Uani d . 1 . .
O O1 0.2071(7) 0.8476(4) 1.2310(7) 0.0342(15) Uani d . 1 . .
O O2 0.3547(9) 0.7557(5) 1.1503(8) 0.045(2) Uani d . 1 . .
O O3 0.5492(8) 0.9264(5) 1.5118(7) 0.0425(17) Uani d . 1 . .
O O4 0.5063(11) 0.6732(6) 1.5238(9) 0.072(3) Uani d . 1 . .
O O5 0.1786(8) 0.3598(6) 0.8478(8) 0.0402(19) Uani d . 1 . .
O O6 0.3262(6) 0.4292(4) 0.7424(6) 0.0289(14) Uani d . 1 . .
O O7 -0.0743(8) 0.2608(5) 0.5162(8) 0.051(2) Uani d . 1 . .
O O8 -0.0128(9) 0.5151(6) 0.4748(10) 0.077(3) Uani d . 1 . .
N N1 0.3494(10) 1.0032(7) 1.3501(9) 0.054(2) Uani d . 1 . .
H H1A 0.3872 1.0569 1.3798 0.065 Uiso calc R 1 . .
H H1B 0.2618 0.9983 1.2798 0.065 Uiso calc R 1 . .
N N2 0.3894(12) 0.6010(7) 1.3088(9) 0.065(3) Uani d . 1 . .
H H2A 0.3936 0.5487 1.3527 0.078 Uiso calc R 1 . .
H H2B 0.3480 0.6046 1.2133 0.078 Uiso calc R 1 . .
N N3 0.1299(12) 0.2007(8) 0.6938(12) 0.083(4) Uani d . 1 . .
H H3B 0.1123 0.1461 0.6557 0.100 Uiso calc R 1 . .
H H3C 0.2075 0.2103 0.7737 0.100 Uiso calc R 1 . .
N N4 0.2056(10) 0.5835(6) 0.5937(10) 0.058(3) Uani d . 1 . .
H H4B 0.1804 0.6354 0.5475 0.070 Uiso calc R 1 . .
H H4C 0.2946 0.5768 0.6609 0.070 Uiso calc R 1 . .
C C1 -0.1253(13) 0.8539(9) 0.7843(12) 0.054(3) Uani d U 1 . .
H H1C -0.1973 0.8994 0.7406 0.065 Uiso calc R 1 . .
C C2 -0.1452(15) 0.7645(9) 0.7283(14) 0.063(3) Uani d U 1 . .
H H2C -0.2335 0.7490 0.6491 0.076 Uiso calc R 1 . .
C C3 -0.0347(14) 0.6989(9) 0.7897(12) 0.060(3) Uani d U 1 . .
H H3A -0.0477 0.6397 0.7492 0.072 Uiso calc R 1 . .
C C4 0.0952(12) 0.7193(8) 0.9104(12) 0.045(3) Uani d U 1 . .
H H4A 0.1685 0.6738 0.9501 0.055 Uiso calc R 1 . .
C C5 0.1177(10) 0.8071(7) 0.9733(10) 0.032(2) Uani d U 1 . .
C C6 0.0023(11) 0.8736(7) 0.9049(11) 0.041(2) Uani d U 1 . .
C C7 0.2506(12) 0.8300(7) 1.1051(11) 0.042(3) Uani d . 1 . .
H H7A 0.3017 0.8846 1.0846 0.051 Uiso calc R 1 . .
C C8 0.4385(13) 0.7664(7) 1.3091(12) 0.043(3) Uani d . 1 . .
H H8A 0.5406 0.7913 1.3284 0.051 Uiso calc R 1 . .
C C9 0.3383(11) 0.8363(7) 1.3586(10) 0.033(2) Uani d . 1 . .
H H9A 0.3110 0.8091 1.4389 0.040 Uiso calc R 1 . .
C C10 0.4257(11) 0.9281(7) 1.4125(10) 0.035(2) Uani d . 1 . .
C C11 0.4458(12) 0.6747(7) 1.3868(11) 0.040(2) Uani d . 1 . .
C C12 0.6632(12) 0.4664(8) 1.1863(12) 0.047(3) Uani d U 1 . .
H H12A 0.7377 0.5119 1.2195 0.057 Uiso calc R 1 . .
C C13 0.6768(12) 0.3799(8) 1.2638(11) 0.047(3) Uani d U 1 . .
H H13A 0.7629 0.3679 1.3475 0.056 Uiso calc R 1 . .
C C14 0.5657(12) 0.3166(9) 1.2157(12) 0.050(3) Uani d U 1 . .
H H14A 0.5721 0.2619 1.2687 0.060 Uiso calc R 1 . .
C C15 0.4429(12) 0.3328(7) 1.0882(11) 0.042(2) Uani d U 1 . .
H H15A 0.3687 0.2872 1.0542 0.051 Uiso calc R 1 . .
C C16 0.4242(11) 0.4149(7) 1.0072(10) 0.038(2) Uani d U 1 . .
C C17 0.5378(11) 0.4786(7) 1.0634(10) 0.038(2) Uani d U 1 . .
C C18 0.2854(10) 0.4319(7) 0.8716(10) 0.035(2) Uani d . 1 . .
H H18A 0.2392 0.4915 0.8789 0.042 Uiso calc R 1 . .
C C19 0.0858(10) 0.3643(7) 0.6949(11) 0.033(2) Uani d . 1 . .
H H19A -0.0053 0.4007 0.6842 0.040 Uiso calc R 1 . .
C C20 0.1849(12) 0.4189(7) 0.6234(10) 0.041(3) Uani d . 1 . .
H H20A 0.1984 0.3824 0.5433 0.049 Uiso calc R 1 . .
C C21 0.0373(12) 0.2699(7) 0.6293(12) 0.041(3) Uani d . 1 . .
C C22 0.1035(12) 0.5114(7) 0.5599(10) 0.039(2) Uani d . 1 . .

loop_
_atom_site_aniso_label
_atom_site_aniso_U_11
_atom_site_aniso_U_22
_atom_site_aniso_U_33
_atom_site_aniso_U_12
_atom_site_aniso_U_13
_atom_site_aniso_U_23
Br1 0.0828(10) 0.0392(9) 0.0483(8) 0.0150(7) 0.0090(7) 0.0055(7)
Br2 0.0742(9) 0.0320(8) 0.0488(8) -0.0102(7) -0.0022(7) 0.0053(7)
O1 0.041(3) 0.031(4) 0.028(4) 0.001(3) 0.009(3) -0.002(3)
O2 0.070(5) 0.033(5) 0.028(4) 0.010(4) 0.011(4) -0.001(3)
O3 0.061(4) 0.026(4) 0.031(4) -0.005(3) 0.006(3) 0.001(3)
O4 0.113(7) 0.032(5) 0.035(4) 0.013(4) -0.016(4) -0.006(4)
O5 0.048(4) 0.043(5) 0.023(4) -0.007(4) 0.005(3) 0.000(3)
O6 0.034(3) 0.031(4) 0.014(3) 0.007(3) -0.001(2) 0.000(3)
O7 0.060(4) 0.034(5) 0.032(4) -0.001(3) -0.016(3) -0.005(3)
O8 0.073(5) 0.043(6) 0.068(6) -0.003(4) -0.031(5) 0.019(4)
N1 0.063(5) 0.030(5) 0.045(5) -0.002(5) -0.010(4) -0.011(5)
N2 0.121(8) 0.030(5) 0.024(5) -0.022(6) 0.001(5) 0.002(5)
N3 0.091(7) 0.033(6) 0.071(7) 0.008(6) -0.038(6) -0.003(6)
N4 0.054(5) 0.042(7) 0.056(6) -0.003(5) -0.007(4) 0.023(5)
C1 0.060(5) 0.062(6) 0.035(5) 0.007(5) 0.012(4) 0.007(5)
C2 0.071(6) 0.059(6) 0.046(6) -0.016(5) 0.006(5) 0.006(5)
C3 0.086(6) 0.048(6) 0.040(5) -0.012(5) 0.015(4) -0.010(5)
C4 0.062(5) 0.032(5) 0.037(5) -0.003(4) 0.012(4) 0.001(4)
C5 0.034(4) 0.033(5) 0.029(4) -0.007(4) 0.012(3) 0.006(4)
C6 0.054(5) 0.038(5) 0.030(5) 0.006(4) 0.015(4) 0.008(4)
C7 0.067(7) 0.018(6) 0.038(6) 0.004(5) 0.016(5) 0.001(5)
C8 0.064(7) 0.015(6) 0.033(6) 0.001(5) -0.002(5) -0.003(5)
C9 0.052(6) 0.027(6) 0.022(5) 0.004(4) 0.015(4) 0.007(4)
C10 0.052(6) 0.033(7) 0.019(5) 0.004(5) 0.010(4) 0.002(4)
C11 0.058(6) 0.024(6) 0.025(5) 0.007(5) 0.000(4) -0.005(4)
C12 0.053(5) 0.044(6) 0.040(5) 0.002(4) 0.009(4) -0.003(4)
C13 0.052(5) 0.049(6) 0.030(5) 0.008(4) 0.004(4) 0.001(4)
C14 0.058(5) 0.050(6) 0.034(5) 0.004(4) 0.008(4) 0.007(4)
C15 0.062(5) 0.025(5) 0.031(5) 0.001(4) 0.007(4) -0.003(4)
C16 0.058(5) 0.027(5) 0.023(4) 0.004(4) 0.009(4) -0.003(4)
C17 0.055(5) 0.021(5) 0.031(5) 0.003(4) 0.006(4) -0.004(4)
C18 0.049(5) 0.031(6) 0.022(5) -0.006(5) 0.009(4) -0.003(4)
C19 0.033(5) 0.025(6) 0.036(6) -0.005(4) 0.008(4) -0.007(5)
C20 0.071(7) 0.021(6) 0.024(5) 0.020(5) 0.009(5) 0.000(4)
C21 0.048(6) 0.028(6) 0.038(6) -0.001(5) 0.003(5) 0.007(5)
C22 0.059(6) 0.030(7) 0.019(5) 0.003(5) 0.002(4) 0.005(4)

loop_
_atom_type_symbol
_atom_type_description
_atom_type_scat_dispersion_real
_atom_type_scat_dispersion_imag
_atom_type_scat_source
C C 0.0033 0.0016 'International Tables Vol C Tables 4.2.6.8 and 6.1.1.4'
H H 0.0000 0.0000 'International Tables Vol C Tables 4.2.6.8 and 6.1.1.4'
N N 0.0061 0.0033 'International Tables Vol C Tables 4.2.6.8 and 6.1.1.4'
O O 0.0106 0.0060 'International Tables Vol C Tables 4.2.6.8 and 6.1.1.4'
Br Br -0.2901 2.4595 'International Tables Vol C Tables 4.2.6.8 and 6.1.1.4'

loop_
_geom_angle_atom_site_label_1
_geom_angle_atom_site_label_2
_geom_angle_atom_site_label_3
_geom_angle_site_symmetry_1
_geom_angle_site_symmetry_3
_geom_angle
_geom_angle_publ_flag
C9 O1 C7 . . 106.8(7) ?
C7 O2 C8 . . 107.2(8) ?
C18 O5 C19 . . 105.7(7) ?
C20 O6 C18 . . 103.7(7) ?
C10 N1 H1A . . 120.0 ?
C10 N1 H1B . . 120.0 ?
H1A N1 H1B . . 120.0 ?
C11 N2 H2A . . 120.0 ?
C11 N2 H2B . . 120.0 ?
H2A N2 H2B . . 120.0 ?
C21 N3 H3B . . 120.0 ?
C21 N3 H3C . . 120.0 ?
H3B N3 H3C . . 120.0 ?
C22 N4 H4B . . 120.0 ?
C22 N4 H4C . . 120.0 ?
H4B N4 H4C . . 120.0 ?
C6 C1 C2 . . 118.7(12) ?
C6 C1 H1C . . 120.7 ?
C2 C1 H1C . . 120.7 ?
C3 C2 C1 . . 120.1(12) ?
C3 C2 H2C . . 120.0 ?
C1 C2 H2C . . 120.0 ?
C2 C3 C4 . . 121.2(12) ?
C2 C3 H3A . . 119.4 ?
C4 C3 H3A . . 119.4 ?
C3 C4 C5 . . 120.7(11) ?
C3 C4 H4A . . 119.6 ?
C5 C4 H4A . . 119.6 ?
C4 C5 C6 . . 116.5(9) ?
C4 C5 C7 . . 122.2(9) ?
C6 C5 C7 . . 121.3(9) ?
C1 C6 C5 . . 122.8(11) ?
C1 C6 Br1 . . 116.7(8) ?
C5 C6 Br1 . . 120.4(8) ?
O2 C7 O1 . . 104.7(8) ?
O2 C7 C5 . . 112.1(8) ?
O1 C7 C5 . . 110.9(8) ?
O2 C7 H7A . . 109.7 ?
O1 C7 H7A . . 109.7 ?
C5 C7 H7A . . 109.7 ?
O2 C8 C11 . . 109.7(8) ?
O2 C8 C9 . . 103.3(8) ?
C11 C8 C9 . . 109.9(9) ?
O2 C8 H8A . . 111.2 ?
C11 C8 H8A . . 111.2 ?
C9 C8 H8A . . 111.2 ?
O1 C9 C10 . . 112.7(8) ?
O1 C9 C8 . . 104.3(7) ?
C10 C9 C8 . . 110.4(8) ?
O1 C9 H9A . . 109.8 ?
C10 C9 H9A . . 109.8 ?
C8 C9 H9A . . 109.8 ?
O3 C10 N1 . . 125.8(9) ?
O3 C10 C9 . . 119.4(8) ?
N1 C10 C9 . . 114.6(8) ?
O4 C11 N2 . . 122.5(10) ?
O4 C11 C8 . . 117.7(9) ?
N2 C11 C8 . . 119.8(9) ?
C17 C12 C13 . . 117.1(10) ?
C17 C12 H12A . . 121.5 ?
C13 C12 H12A . . 121.5 ?
C14 C13 C12 . . 120.2(10) ?
C14 C13 H13A . . 119.9 ?
C12 C13 H13A . . 119.9 ?
C13 C14 C15 . . 119.6(11) ?
C13 C14 H14A . . 120.2 ?
C15 C14 H14A . . 120.2 ?
C14 C15 C16 . . 122.8(11) ?
C14 C15 H15A . . 118.6 ?
C16 C15 H15A . . 118.6 ?
C17 C16 C15 . . 115.4(9) ?
C17 C16 C18 . . 123.1(9) ?
C15 C16 C18 . . 121.4(9) ?
C12 C17 C16 . . 124.8(10) ?
C12 C17 Br2 . . 115.7(8) ?
C16 C17 Br2 . . 119.4(7) ?
O5 C18 O6 . . 103.9(7) ?
O5 C18 C16 . . 111.5(8) ?
O6 C18 C16 . . 109.3(8) ?
O5 C18 H18A . . 110.7 ?
O6 C18 H18A . . 110.7 ?
C16 C18 H18A . . 110.7 ?
O5 C19 C21 . . 112.0(9) ?
O5 C19 C20 . . 103.8(7) ?
C21 C19 C20 . . 114.5(9) ?
O5 C19 H19A . . 108.8 ?
C21 C19 H19A . . 108.8 ?
C20 C19 H19A . . 108.8 ?
O6 C20 C22 . . 114.5(8) ?
O6 C20 C19 . . 103.5(7) ?
C22 C20 C19 . . 108.8(8) ?
O6 C20 H20A . . 110.0 ?
C22 C20 H20A . . 110.0 ?
C19 C20 H20A . . 110.0 ?
O7 C21 N3 . . 123.2(10) ?
O7 C21 C19 . . 120.4(9) ?
N3 C21 C19 . . 116.1(9) ?
O8 C22 N4 . . 124.0(10) ?
O8 C22 C20 . . 123.2(10) ?
N4 C22 C20 . . 110.9(8) ?

loop_
_geom_bond_atom_site_label_1
_geom_bond_atom_site_label_2
_geom_bond_site_symmetry_2
_geom_bond_distance
_geom_bond_publ_flag
Br1 C6 . 1.897(11) ?
Br2 C17 . 1.915(10) ?
O1 C9 . 1.402(11) ?
O1 C7 . 1.434(11) ?
O2 C7 . 1.414(12) ?
O2 C8 . 1.453(12) ?
O3 C10 . 1.210(11) ?
O4 C11 . 1.232(12) ?
O5 C18 . 1.409(11) ?
O5 C19 . 1.416(11) ?
O6 C20 . 1.416(11) ?
O6 C18 . 1.427(11) ?
O7 C21 . 1.217(11) ?
O8 C22 . 1.107(11) ?
N1 C10 . 1.321(12) ?
N1 H1A . 0.8600 ?
N1 H1B . 0.8600 ?
N2 C11 . 1.301(13) ?
N2 H2A . 0.8600 ?
N2 H2B . 0.8600 ?
N3 C21 . 1.324(13) ?
N3 H3B . 0.8600 ?
N3 H3C . 0.8600 ?
N4 C22 . 1.375(13) ?
N4 H4B . 0.8600 ?
N4 H4C . 0.8600 ?
C1 C6 . 1.366(14) ?
C1 C2 . 1.386(18) ?
C1 H1C . 0.9300 ?
C2 C3 . 1.374(17) ?
C2 H2C . 0.9300 ?
C3 C4 . 1.381(15) ?
C3 H3A . 0.9300 ?
C4 C5 . 1.389(15) ?
C4 H4A . 0.9300 ?
C5 C6 . 1.422(13) ?
C5 C7 . 1.462(14) ?
C7 H7A . 0.9800 ?
C8 C11 . 1.511(14) ?
C8 C9 . 1.568(14) ?
C8 H8A . 0.9800 ?
C9 C10 . 1.549(14) ?
C9 H9A . 0.9800 ?
C12 C17 . 1.348(13) ?
C12 C13 . 1.437(16) ?
C12 H12A . 0.9300 ?
C13 C14 . 1.341(15) ?
C13 H13A . 0.9300 ?
C14 C15 . 1.369(14) ?
C14 H14A . 0.9300 ?
C15 C16 . 1.395(14) ?
C15 H15A . 0.9300 ?
C16 C17 . 1.367(14) ?
C16 C18 . 1.497(12) ?
C18 H18A . 0.9800 ?
C19 C21 . 1.504(14) ?
C19 C20 . 1.559(15) ?
C19 H19A . 0.9800 ?
C20 C22 . 1.552(13) ?
C20 H20A . 0.9800 ?

loop_
_geom_hbond_atom_site_label_D
_geom_hbond_atom_site_label_H
_geom_hbond_atom_site_label_A
_geom_hbond_site_symmetry_A
_geom_hbond_distance_DH
_geom_hbond_distance_HA
_geom_hbond_distance_DA
_geom_hbond_angle_DHA
N1 H1B O1 . 0.86 2.25 2.657(12) 109
N2 H2B O2 . 0.86 2.27 2.660(12) 107
N3 H3B O8 2_546 0.86 2.28 3.123(14) 167
N3 H3C O5 . 0.86 2.32 2.684(14) 106
N4 H4B O7 2_556 0.86 2.05 2.876(11) 160
N4 H4C O6 . 0.86 2.26 2.672(11) 110

loop_
_geom_torsion_atom_site_label_1
_geom_torsion_atom_site_label_2
_geom_torsion_atom_site_label_3
_geom_torsion_atom_site_label_4
_geom_torsion_site_symmetry_1
_geom_torsion_site_symmetry_2
_geom_torsion_site_symmetry_3
_geom_torsion_site_symmetry_4
_geom_torsion
_geom_torsion_publ_flag
C6 C1 C2 C3 . . . . -2.9(18) ?
C1 C2 C3 C4 . . . . 2.1(19) ?
C2 C3 C4 C5 . . . . 0.0(19) ?
C3 C4 C5 C6 . . . . -1.2(15) ?
C3 C4 C5 C7 . . . . 177.3(10) ?
C2 C1 C6 C5 . . . . 1.7(16) ?
C2 C1 C6 Br1 . . . . 178.3(9) ?
C4 C5 C6 C1 . . . . 0.4(15) ?
C7 C5 C6 C1 . . . . -178.2(10) ?
C4 C5 C6 Br1 . . . . -176.1(8) ?
C7 C5 C6 Br1 . . . . 5.3(13) ?
C8 O2 C7 O1 . . . . -33.6(10) ?
C8 O2 C7 C5 . . . . -153.9(9) ?
C9 O1 C7 O2 . . . . 38.4(9) ?
C9 O1 C7 C5 . . . . 159.5(8) ?
C4 C5 C7 O2 . . . . 4.6(14) ?
C6 C5 C7 O2 . . . . -176.9(8) ?
C4 C5 C7 O1 . . . . -111.9(10) ?
C6 C5 C7 O1 . . . . 66.6(11) ?
C7 O2 C8 C11 . . . . 133.8(9) ?
C7 O2 C8 C9 . . . . 16.6(10) ?
C7 O1 C9 C10 . . . . 92.9(9) ?
C7 O1 C9 C8 . . . . -26.9(9) ?
O2 C8 C9 O1 . . . . 6.4(10) ?
C11 C8 C9 O1 . . . . -110.6(8) ?
O2 C8 C9 C10 . . . . -114.9(9) ?
C11 C8 C9 C10 . . . . 128.1(9) ?
O1 C9 C10 O3 . . . . -172.2(8) ?
C8 C9 C10 O3 . . . . -56.0(11) ?
O1 C9 C10 N1 . . . . 12.7(12) ?
C8 C9 C10 N1 . . . . 128.9(9) ?
O2 C8 C11 O4 . . . . -176.2(9) ?
C9 C8 C11 O4 . . . . -63.3(13) ?
O2 C8 C11 N2 . . . . 3.9(15) ?
C9 C8 C11 N2 . . . . 116.9(11) ?
C17 C12 C13 C14 . . . . -1.8(16) ?
C12 C13 C14 C15 . . . . 3.3(17) ?
C13 C14 C15 C16 . . . . -2.5(18) ?
C14 C15 C16 C17 . . . . 0.3(16) ?
C14 C15 C16 C18 . . . . -177.5(10) ?
C13 C12 C17 C16 . . . . -0.5(17) ?
C13 C12 C17 Br2 . . . . 177.4(8) ?
C15 C16 C17 C12 . . . . 1.2(16) ?
C18 C16 C17 C12 . . . . 179.0(10) ?
C15 C16 C17 Br2 . . . . -176.6(7) ?
C18 C16 C17 Br2 . . . . 1.2(14) ?
C19 O5 C18 O6 . . . . -40.6(9) ?
C19 O5 C18 C16 . . . . -158.2(8) ?
C20 O6 C18 O5 . . . . 44.5(8) ?
C20 O6 C18 C16 . . . . 163.6(8) ?
C17 C16 C18 O5 . . . . -173.1(9) ?
C15 C16 C18 O5 . . . . 4.5(14) ?
C17 C16 C18 O6 . . . . 72.7(12) ?
C15 C16 C18 O6 . . . . -109.7(10) ?
C18 O5 C19 C21 . . . . 144.8(9) ?
C18 O5 C19 C20 . . . . 20.7(10) ?
C18 O6 C20 C22 . . . . 88.1(9) ?
C18 O6 C20 C19 . . . . -30.1(9) ?
O5 C19 C20 O6 . . . . 6.1(9) ?
C21 C19 C20 O6 . . . . -116.3(8) ?
O5 C19 C20 C22 . . . . -116.0(8) ?
C21 C19 C20 C22 . . . . 121.6(9) ?
O5 C19 C21 O7 . . . . 158.6(10) ?
C20 C19 C21 O7 . . . . -83.5(13) ?
O5 C19 C21 N3 . . . . -27.2(14) ?
C20 C19 C21 N3 . . . . 90.7(13) ?
O6 C20 C22 O8 . . . . -173.5(11) ?
C19 C20 C22 O8 . . . . -58.3(14) ?
O6 C20 C22 N4 . . . . 21.5(12) ?
C19 C20 C22 N4 . . . . 136.7(9) ?
